data_7007666
loop_
_publ_author_name
'Cotton, F. Albert'
'Murillo, Carlos A.'
'Wang, Xiaoping'
'Wilkinson, Chad C.'

_publ_section_title
;
 Strong reducing agents containing dimolybdenum Mo2(4+) units and their
 oxidized cations with Mo2(5+/6+) cores stabilized by bicyclic
 guanidinate anions with a seven-membered ring.
;
_journal_issue 38
_journal_name_full 'Dalton transactions (Cambridge, England : 2003)'
_journal_page_first 4623
_journal_page_last 4631
_journal_paper_doi 10.1039/b608422b
_journal_year 2006
_chemical_formula_moiety 'C8 H15 N3'
_chemical_formula_sum 'C8 H15 N3'
_chemical_formula_weight 153.23
_chemical_name_systematic
;
?
;
_space_group_IT_number 14
_symmetry_cell_setting monoclinic
_symmetry_space_group_name_Hall '-P 2ybc'
_symmetry_space_group_name_H-M 'P 1 21/c 1'
_atom_sites_solution_hydrogens geom
_atom_sites_solution_primary direct
_atom_sites_solution_secondary difmap
_audit_creation_method SHELXL-97
_cell_angle_alpha 90.00
_cell_angle_beta 103.995(3)
_cell_angle_gamma 90.00
_cell_formula_units_Z 8
_cell_length_a 16.595(3)
_cell_length_b 10.949(2)
_cell_length_c 9.8457(18)
_cell_measurement_reflns_used 4849
_cell_measurement_temperature 213(2)
_cell_measurement_theta_max 27.50015
_cell_measurement_theta_min 2.24995
_cell_volume 1735.8(5)
_computing_cell_refinement 'Bruker SMART'
_computing_data_collection 'Bruker SMART'
_computing_data_reduction 'Bruker SAINT'
_computing_molecular_graphics XP
_computing_structure_refinement 'SHELXL-97 (Sheldrick, 1997)'
_computing_structure_solution 'SHELXS-97 (Sheldrick, 1990)'
_diffrn_ambient_temperature 213(2)
_diffrn_measured_fraction_theta_full 0.996
_diffrn_measured_fraction_theta_max 0.996
_diffrn_measurement_device_type 'Bruker SMART'
_diffrn_measurement_method \w-scans
_diffrn_radiation_monochromator graphite
_diffrn_radiation_source 'normal-focus sealed tube'
_diffrn_radiation_type MoK\a
_diffrn_radiation_wavelength 0.71073
_diffrn_reflns_av_R_equivalents 0.0202
_diffrn_reflns_av_sigmaI/netI 0.0216
_diffrn_reflns_limit_h_max 20
_diffrn_reflns_limit_h_min -20
_diffrn_reflns_limit_k_max 13
_diffrn_reflns_limit_k_min -13
_diffrn_reflns_limit_l_max 10
_diffrn_reflns_limit_l_min -12
_diffrn_reflns_number 11131
_diffrn_reflns_theta_full 26.50
_diffrn_reflns_theta_max 26.50
_diffrn_reflns_theta_min 2.25
_exptl_absorpt_coefficient_mu 0.074
_exptl_absorpt_correction_T_max 0.9868
_exptl_absorpt_correction_T_min 0.9768
_exptl_absorpt_correction_type multi-scan
_exptl_absorpt_process_details SADABS
_exptl_crystal_colour colorless
_exptl_crystal_density_diffrn 1.173
_exptl_crystal_density_meas ?
_exptl_crystal_density_method .
_exptl_crystal_description needle
_exptl_crystal_F_000 672
_exptl_crystal_size_max 0.32
_exptl_crystal_size_mid 0.29
_exptl_crystal_size_min 0.18
_refine_diff_density_max 0.590
_refine_diff_density_min -0.565
_refine_diff_density_rms 0.043
_refine_ls_extinction_method none
_refine_ls_goodness_of_fit_ref 1.109
_refine_ls_hydrogen_treatment noref
_refine_ls_matrix_type full
_refine_ls_number_parameters 199
_refine_ls_number_reflns 3581
_refine_ls_number_restraints 0
_refine_ls_restrained_S_all 1.109
_refine_ls_R_factor_all 0.0629
_refine_ls_R_factor_gt 0.0504
_refine_ls_shift/su_max 0.000
_refine_ls_shift/su_mean 0.000
_refine_ls_structure_factor_coef Fsqd
_refine_ls_weighting_details 'calc w=1/[\s^2^(Fo^2^)+(0.0842P)^2^+0.3542P] where P=(Fo^2^+2Fc^2^)/3'
_refine_ls_weighting_scheme calc
_refine_ls_wR_factor_gt 0.1439
_refine_ls_wR_factor_ref 0.1537
_reflns_number_gt 2866
_reflns_number_total 3581
_reflns_threshold_expression >2sigma(I)
_cod_data_source_file b608422b.txt
_cod_data_source_block Htbu
_cod_depositor_comments
;
The following automatic conversions were performed:
'_symmetry_cell_setting' value 'Monoclinic' changed to 'monoclinic'
according to '/home/saulius/struct/CIF-dictionaries/cif_core.dic'
dictionary named 'cif_core.dic' version 2.4.1 from 2010-06-29.

Automatic conversion script
Id: cif_fix_enum 1527 2010-12-29 10:47:43Z saulius 
;
_cod_original_cell_volume 1735.9(5)
_cod_original_sg_symbol_H-M 'P 2(1)/c'
_cod_database_code 7007666

loop_
_symmetry_equiv_pos_as_xyz
'x, y, z'
'-x, y+1/2, -z+1/2'
'-x, -y, -z'
'x, -y-1/2, z-1/2'

loop_
_atom_site_label
_atom_site_type_symbol
_atom_site_fract_x
_atom_site_fract_y
_atom_site_fract_z
_atom_site_U_iso_or_equiv
_atom_site_adp_type
_atom_site_occupancy
_atom_site_symmetry_multiplicity
_atom_site_calc_flag
_atom_site_refinement_flags
_atom_site_disorder_assembly
_atom_site_disorder_group
N2A N 0.45205(8) 0.92962(12) 0.13967(13) 0.0363(3) Uani 1 1 d . . .
H2AA H 0.4332 0.9059 0.0535 0.044 Uiso 1 1 calc R . .
N1A N 0.58920(8) 0.95331(14) 0.13832(14) 0.0406(3) Uani 1 1 d . . .
N3A N 0.55228(8) 0.86144(13) 0.33281(15) 0.0422(4) Uani 1 1 d . . .
C4A C 0.53524(9) 0.91552(14) 0.20360(15) 0.0331(3) Uani 1 1 d . . .
C8AA C 0.39523(10) 0.98402(16) 0.21520(17) 0.0395(4) Uani 1 1 d . . .
H8AA H 0.3498 1.0240 0.1476 0.047 Uiso 1 1 calc R . .
H8AB H 0.4250 1.0472 0.2783 0.047 Uiso 1 1 calc R . .
C3A C 0.63773(11) 0.84961(17) 0.41296(18) 0.0465(4) Uani 1 1 d . . .
H3AA H 0.6565 0.7655 0.4062 0.056 Uiso 1 1 calc R . .
H3AB H 0.6409 0.8671 0.5117 0.056 Uiso 1 1 calc R . .
C7A C 0.35872(11) 0.89314(18) 0.29984(19) 0.0458(4) Uani 1 1 d . . .
H7AA H 0.3164 0.9343 0.3375 0.055 Uiso 1 1 calc R . .
H7AB H 0.3313 0.8276 0.2378 0.055 Uiso 1 1 calc R . .
C2A C 0.69373(11) 0.93554(18) 0.36026(18) 0.0480(4) Uani 1 1 d . . .
H2AB H 0.7519 0.9149 0.4019 0.058 Uiso 1 1 calc R . .
H2AC H 0.6840 1.0195 0.3867 0.058 Uiso 1 1 calc R . .
C1A C 0.67586(11) 0.9249(2) 0.20308(19) 0.0515(5) Uani 1 1 d . . .
H1AB H 0.7119 0.9812 0.1676 0.062 Uiso 1 1 calc R . .
H1AC H 0.6883 0.8417 0.1777 0.062 Uiso 1 1 calc R . .
C5A C 0.49315(11) 0.77630(17) 0.3715(2) 0.0499(5) Uani 1 1 d . . .
H5AA H 0.5234 0.7231 0.4467 0.060 Uiso 1 1 calc R . .
H5AB H 0.4693 0.7245 0.2906 0.060 Uiso 1 1 calc R . .
C6A C 0.42294(11) 0.83764(18) 0.41954(19) 0.0492(4) Uani 1 1 d . . .
H6AA H 0.3959 0.7773 0.4673 0.059 Uiso 1 1 calc R . .
H6AB H 0.4460 0.9019 0.4871 0.059 Uiso 1 1 calc R . .
N2 N 0.06731(8) 0.86345(12) 0.99100(14) 0.0369(3) Uani 1 1 d . . .
H2A H 0.0667 0.8888 1.0745 0.044 Uiso 1 1 calc R . .
N1 N -0.06947(8) 0.89322(12) 0.87706(14) 0.0361(3) Uani 1 1 d . . .
C4 C -0.00503(9) 0.82316(13) 0.90113(15) 0.0317(3) Uani 1 1 d . . .
C1 C -0.14635(10) 0.84095(15) 0.79297(18) 0.0399(4) Uani 1 1 d . . .
H1B H -0.1848 0.9068 0.7529 0.048 Uiso 1 1 calc R . .
H1C H -0.1727 0.7911 0.8527 0.048 Uiso 1 1 calc R . .
N3 N -0.00135(8) 0.70926(13) 0.84591(15) 0.0427(4) Uani 1 1 d . . .
C3 C -0.07090(10) 0.66145(15) 0.74031(18) 0.0429(4) Uani 1 1 d . . .
H3A H -0.1009 0.6013 0.7831 0.051 Uiso 1 1 calc R . .
H3B H -0.0502 0.6201 0.6672 0.051 Uiso 1 1 calc R . .
C2 C -0.12919(11) 0.76246(16) 0.67582(17) 0.0435(4) Uani 1 1 d . . .
H2B H -0.1812 0.7280 0.6200 0.052 Uiso 1 1 calc R . .
H2C H -0.1041 0.8121 0.6142 0.052 Uiso 1 1 calc R . .
C8 C 0.14486(10) 0.86353(16) 0.9457(2) 0.0438(4) Uani 1 1 d . . .
H8A H 0.1803 0.9296 0.9939 0.053 Uiso 1 1 calc R . .
H8B H 0.1324 0.8807 0.8451 0.053 Uiso 1 1 calc R . .
C5 C 0.06093(12) 0.61982(15) 0.9139(2) 0.0507(5) Uani 1 1 d . . .
H5A H 0.0416 0.5382 0.8803 0.061 Uiso 1 1 calc R . .
H5B H 0.0652 0.6219 1.0149 0.061 Uiso 1 1 calc R . .
C6 C 0.14640(11) 0.63934(17) 0.8893(2) 0.0517(5) Uani 1 1 d . . .
H6A H 0.1411 0.6552 0.7896 0.062 Uiso 1 1 calc R . .
H6B H 0.1790 0.5645 0.9139 0.062 Uiso 1 1 calc R . .
C7 C 0.19228(11) 0.74455(18) 0.9737(2) 0.0527(5) Uani 1 1 d . . .
H7A H 0.2024 0.7250 1.0736 0.063 Uiso 1 1 calc R . .
H7B H 0.2463 0.7545 0.9513 0.063 Uiso 1 1 calc R . .

loop_
_atom_site_aniso_label
_atom_site_aniso_U_11
_atom_site_aniso_U_22
_atom_site_aniso_U_33
_atom_site_aniso_U_23
_atom_site_aniso_U_13
_atom_site_aniso_U_12
N2A 0.0329(7) 0.0462(8) 0.0291(6) -0.0001(5) 0.0062(5) 0.0006(5)
N1A 0.0332(7) 0.0568(9) 0.0324(7) 0.0023(6) 0.0092(5) 0.0014(6)
N3A 0.0371(7) 0.0501(8) 0.0387(7) 0.0131(6) 0.0079(6) 0.0048(6)
C4A 0.0358(8) 0.0345(7) 0.0282(7) -0.0021(6) 0.0065(6) 0.0009(6)
C8AA 0.0342(8) 0.0455(9) 0.0394(8) 0.0060(7) 0.0101(6) 0.0038(7)
C3A 0.0451(10) 0.0525(10) 0.0376(9) 0.0011(7) 0.0014(7) 0.0100(8)
C7A 0.0384(9) 0.0552(10) 0.0469(10) 0.0042(8) 0.0163(7) -0.0050(8)
C2A 0.0369(9) 0.0576(11) 0.0446(10) -0.0061(8) 0.0007(7) 0.0040(8)
C1A 0.0350(9) 0.0759(13) 0.0441(10) -0.0016(9) 0.0107(7) 0.0042(8)
C5A 0.0517(10) 0.0452(10) 0.0542(11) 0.0186(8) 0.0154(8) 0.0028(8)
C6A 0.0489(10) 0.0565(11) 0.0458(10) 0.0132(8) 0.0180(8) -0.0049(8)
N2 0.0347(7) 0.0371(7) 0.0381(7) -0.0103(5) 0.0069(6) 0.0024(5)
N1 0.0337(7) 0.0324(6) 0.0412(7) -0.0055(5) 0.0067(5) 0.0005(5)
C4 0.0350(8) 0.0284(7) 0.0324(7) -0.0035(6) 0.0097(6) -0.0016(6)
C1 0.0343(8) 0.0410(9) 0.0429(9) -0.0008(7) 0.0063(7) -0.0016(6)
N3 0.0379(7) 0.0322(7) 0.0539(8) -0.0112(6) 0.0033(6) 0.0022(5)
C3 0.0447(9) 0.0389(8) 0.0464(9) -0.0140(7) 0.0137(7) -0.0108(7)
C2 0.0419(9) 0.0510(10) 0.0358(8) -0.0047(7) 0.0059(7) -0.0117(7)
C8 0.0337(8) 0.0419(9) 0.0555(10) -0.0088(7) 0.0100(7) -0.0011(7)
C5 0.0589(11) 0.0289(8) 0.0603(11) -0.0028(7) 0.0064(9) 0.0064(8)
C6 0.0489(10) 0.0476(10) 0.0549(11) -0.0105(8) 0.0055(8) 0.0185(8)
C7 0.0374(9) 0.0574(11) 0.0602(11) -0.0118(9) 0.0057(8) 0.0126(8)

loop_
_atom_type_symbol
_atom_type_description
_atom_type_scat_dispersion_real
_atom_type_scat_dispersion_imag
_atom_type_scat_source
C C 0.0033 0.0016 'International Tables Vol C Tables 4.2.6.8 and 6.1.1.4'
H H 0.0000 0.0000 'International Tables Vol C Tables 4.2.6.8 and 6.1.1.4'
N N 0.0061 0.0033 'International Tables Vol C Tables 4.2.6.8 and 6.1.1.4'

loop_
_geom_angle_atom_site_label_1
_geom_angle_atom_site_label_2
_geom_angle_atom_site_label_3
_geom_angle
_geom_angle_site_symmetry_1
_geom_angle_site_symmetry_3
_geom_angle_publ_flag
C4A N2A C8AA 120.71(13) . . ?
C4A N1A C1A 116.33(14) . . ?
C4A N3A C3A 119.90(14) . . ?
C4A N3A C5A 120.97(14) . . ?
C3A N3A C5A 115.36(14) . . ?
N1A C4A N3A 126.11(14) . . ?
N1A C4A N2A 118.36(13) . . ?
N3A C4A N2A 115.53(14) . . ?
N2A C8AA C7A 113.90(14) . . ?
N3A C3A C2A 111.17(14) . . ?
C6A C7A C8AA 113.11(14) . . ?
C3A C2A C1A 108.79(15) . . ?
N1A C1A C2A 111.14(14) . . ?
N3A C5A C6A 114.32(15) . . ?
C7A C6A C5A 112.63(15) . . ?
C4 N2 C8 119.90(13) . . ?
C4 N1 C1 116.29(13) . . ?
N1 C4 N3 125.70(14) . . ?
N1 C4 N2 118.77(13) . . ?
N3 C4 N2 115.52(13) . . ?
N1 C1 C2 110.72(13) . . ?
C4 N3 C3 120.63(13) . . ?
C4 N3 C5 121.52(14) . . ?
C3 N3 C5 115.96(14) . . ?
N3 C3 C2 110.84(13) . . ?
C3 C2 C1 108.34(13) . . ?
N2 C8 C7 113.69(16) . . ?
N3 C5 C6 114.75(16) . . ?
C5 C6 C7 112.74(15) . . ?
C8 C7 C6 112.63(14) . . ?

loop_
_geom_bond_atom_site_label_1
_geom_bond_atom_site_label_2
_geom_bond_distance
_geom_bond_site_symmetry_2
_geom_bond_publ_flag
N2A C4A 1.3804(19) . ?
N2A C8AA 1.462(2) . ?
N1A C4A 1.290(2) . ?
N1A C1A 1.459(2) . ?
N3A C4A 1.369(2) . ?
N3A C3A 1.452(2) . ?
N3A C5A 1.469(2) . ?
C8AA C7A 1.515(2) . ?
C3A C2A 1.500(3) . ?
C7A C6A 1.512(3) . ?
C2A C1A 1.508(3) . ?
C5A C6A 1.516(3) . ?
N2 C4 1.3802(19) . ?
N2 C8 1.460(2) . ?
N1 C4 1.291(2) . ?
N1 C1 1.4594(19) . ?
C4 N3 1.368(2) . ?
C1 C2 1.519(2) . ?
N3 C3 1.451(2) . ?
N3 C5 1.463(2) . ?
C3 C2 1.505(2) . ?
C8 C7 1.512(2) . ?
C5 C6 1.511(3) . ?
C6 C7 1.514(3) . ?
